data_7703967
loop_
_publ_author_name
'Wu, Si-Guo'
'Zhan, Chang-Ye'
'Huang, Guo-Zhang'
'Ruan, Ze-Yu'
'Liu, Jun-Liang'
'Tong, Ming-Liang'

_publ_section_title
;
 Slow magnetic dynamics in centrosymmetric didysprosium and equilateral
 triangular tridysprosium molecules.
;
_journal_issue 13
_journal_name_full 'Dalton transactions (Cambridge, England : 2003)'
_journal_page_first 4164
_journal_page_last 4171
_journal_paper_doi 10.1039/d0dt00481b
_journal_volume 49
_journal_year 2020
_chemical_formula_moiety 'C122 H82 Dy2 N4 O12, 2(C H2 Cl2), 2(H2 O)'
_chemical_formula_sum 'C124 H90 Cl4 Dy2 N4 O14'
_chemical_formula_weight 2326.79
_space_group_crystal_system triclinic
_space_group_IT_number 2
_space_group_name_Hall '-P 1'
_space_group_name_H-M_alt 'P -1'
_atom_sites_solution_hydrogens mixed
_atom_sites_solution_primary dual
_audit_creation_date 2020-01-02
_audit_creation_method
;
Olex2 1.2
(compiled 2018.05.29 svn.r3508 for OlexSys, GUI svn.r5506)
;
_audit_update_record
;
2020-01-18 deposited with the CCDC.	2020-02-25 downloaded from the CCDC.
;
_cell_angle_alpha 94.343(2)
_cell_angle_beta 100.650(2)
_cell_angle_gamma 98.303(2)
_cell_formula_units_Z 1
_cell_length_a 12.3641(7)
_cell_length_b 13.1540(8)
_cell_length_c 16.3210(11)
_cell_measurement_reflns_used 7040
_cell_measurement_temperature 120(2)
_cell_measurement_theta_max 25.395
_cell_measurement_theta_min 2.554
_cell_volume 2567.0(3)
_computing_cell_refinement 'SAINT v8.37A (Bruker, 2015)'
_computing_data_reduction 'SAINT v8.37A (Bruker, 2015)'
_computing_molecular_graphics 'Olex2 (Dolomanov et al., 2009)'
_computing_publication_material 'Olex2 (Dolomanov et al., 2009)'
_computing_structure_refinement 'ShelXL (Sheldrick, 2015)'
_computing_structure_solution 'ShelXT (Sheldrick, 2015)'
_diffrn_ambient_temperature 119.88
_diffrn_measured_fraction_theta_full 0.994
_diffrn_measured_fraction_theta_max 0.977
_diffrn_measurement_device_type 'Bruker D8 QUEST'
_diffrn_measurement_method '\f and \w scans'
_diffrn_radiation_type MoK\a
_diffrn_radiation_wavelength 0.71073
_diffrn_reflns_av_R_equivalents 0.0833
_diffrn_reflns_av_unetI/netI 0.1131
_diffrn_reflns_Laue_measured_fraction_full 0.994
_diffrn_reflns_Laue_measured_fraction_max 0.977
_diffrn_reflns_limit_h_max 16
_diffrn_reflns_limit_h_min -15
_diffrn_reflns_limit_k_max 16
_diffrn_reflns_limit_k_min -17
_diffrn_reflns_limit_l_max 21
_diffrn_reflns_limit_l_min -21
_diffrn_reflns_number 29360
_diffrn_reflns_point_group_measured_fraction_full 0.994
_diffrn_reflns_point_group_measured_fraction_max 0.977
_diffrn_reflns_theta_full 25.242
_diffrn_reflns_theta_max 27.595
_diffrn_reflns_theta_min 1.912
_diffrn_standards_number 0
_exptl_absorpt_coefficient_mu 1.618
_exptl_absorpt_correction_T_max 0.7456
_exptl_absorpt_correction_T_min 0.5663
_exptl_absorpt_correction_type multi-scan
_exptl_absorpt_process_details
'SADABS-2014/5 (Bruker,2014/5) was used for absorption correction. wR2(int) was 0.0963 before and 0.0654 after correction. The Ratio of minimum to maximum transmission is 0.7595. The \l/2 correction factor is Not present.'
_exptl_crystal_colour yellow
_exptl_crystal_colour_primary yellow
_exptl_crystal_density_diffrn 1.505
_exptl_crystal_description BLOCK
_exptl_crystal_F_000 1174
_exptl_crystal_size_max 0.203
_exptl_crystal_size_mid 0.105
_exptl_crystal_size_min 0.072
_refine_diff_density_max 2.096
_refine_diff_density_min -1.755
_refine_diff_density_rms 0.166
_refine_ls_extinction_method none
_refine_ls_goodness_of_fit_ref 1.035
_refine_ls_hydrogen_treatment mixed
_refine_ls_matrix_type full
_refine_ls_number_parameters 671
_refine_ls_number_reflns 11624
_refine_ls_number_restraints 0
_refine_ls_restrained_S_all 1.035
_refine_ls_R_factor_all 0.0947
_refine_ls_R_factor_gt 0.0586
_refine_ls_shift/su_max 0.001
_refine_ls_shift/su_mean 0.000
_refine_ls_structure_factor_coef Fsqd
_refine_ls_weighting_details 'w=1/[\s^2^(Fo^2^)+(0.0586P)^2^+6.5201P] where P=(Fo^2^+2Fc^2^)/3'
_refine_ls_weighting_scheme calc
_refine_ls_wR_factor_gt 0.1279
_refine_ls_wR_factor_ref 0.1432
_reflns_Friedel_coverage 0.000
_reflns_number_gt 8712
_reflns_number_total 11624
_reflns_threshold_expression 'I > 2\s(I)'
_cod_data_source_file d0dt00481b2.cif
_cod_data_source_block Dy2
_cod_database_code 7703967
_shelx_shelxl_version_number 2018/3
_shelx_space_group_comment
;
The symmetry employed for this shelxl refinement is uniquely defined
by the following loop, which should always be used as a source of
symmetry information in preference to the above space-group names.
They are only intended as comments.
;
_shelx_estimated_absorpt_t_max 0.892
_shelx_estimated_absorpt_t_min 0.735
_olex2_refinement_description
;
1. Fixed Uiso
 At 1.2 times of:
  All C(H) groups, All C(H,H) groups
 At 1.5 times of:
  All C(H,H,H) groups, All O(H) groups, All O(H,H) groups
2.a Riding coordinates:
 O7(H7A,H7B)
2.b Secondary CH2 refined with riding coordinates:
 C62(H62A,H62B)
2.c Aromatic/amide H refined with riding coordinates:
 C4(H4), C5(H5), C6(H6A), C7(H7), C9(H9), C11(H11), C12(H12), C13(H13),
 C14(H14), C19(H19), C20(H20), C21(H21), C22(H22), C24(H24), C26(H26), C27(H27),
  C28(H28), C29(H29), C32(H32), C33(H33), C37(H37), C38(H38), C39(H39),
 C40(H40), C42(H42), C44(H44), C45(H45), C46(H46), C47(H47), C49(H49), C51(H51),
  C53(H53), C54(H54), C55(H55), C57(H57), C58(H58), C59(H59)
2.d Idealised Me refined as rotating group:
 C61(H61A,H61B,H61C)
;
_olex2_submission_special_instructions 'No special instructions were received'

loop_
_space_group_symop_operation_xyz
'x, y, z'
'-x, -y, -z'

loop_
_atom_site_label
_atom_site_type_symbol
_atom_site_fract_x
_atom_site_fract_y
_atom_site_fract_z
_atom_site_U_iso_or_equiv
_atom_site_adp_type
_atom_site_occupancy
_atom_site_site_symmetry_order
_atom_site_calc_flag
_atom_site_refinement_flags_posn
_atom_site_refinement_flags_adp
_atom_site_refinement_flags_occupancy
_atom_site_disorder_assembly
_atom_site_disorder_group
Dy1 Dy 0.43818(2) 0.45359(2) 0.36307(2) 0.01751(9) Uani 1 1 d . . . . .
O1 O 0.5362(3) 0.6147(3) 0.3812(2) 0.0189(8) Uani 1 1 d . . . . .
O2 O 0.3398(3) 0.5001(3) 0.2332(2) 0.0251(9) Uani 1 1 d . . . . .
O3 O 0.2534(3) 0.3750(3) 0.2906(2) 0.0246(9) Uani 1 1 d . . . . .
O4 O 0.5797(3) 0.4264(3) 0.4645(2) 0.0238(9) Uani 1 1 d . . . . .
O5 O 0.6893(3) 0.4464(3) 0.5894(2) 0.0256(9) Uani 1 1 d . . . . .
O6 O 0.3638(3) 0.3409(3) 0.4569(3) 0.0228(9) Uani 1 1 d . . . . .
H6 H 0.401(6) 0.351(5) 0.511(4) 0.034 Uiso 1 1 d R . . . .
N1 N 0.4549(4) 0.2802(4) 0.2947(3) 0.0234(11) Uani 1 1 d . . . . .
N2 N 0.5871(4) 0.4556(3) 0.2749(3) 0.0177(10) Uani 1 1 d . . . . .
C1 C 0.2532(5) 0.4375(5) 0.2363(3) 0.0245(13) Uani 1 1 d . . . . .
C2 C 0.1470(5) 0.4382(5) 0.1758(3) 0.0235(13) Uani 1 1 d . . . . .
C3 C 0.0848(5) 0.5184(5) 0.1840(4) 0.0258(13) Uani 1 1 d . . . . .
C4 C 0.1235(6) 0.6043(5) 0.2467(4) 0.0323(15) Uani 1 1 d . . . . .
H4 H 0.194274 0.609661 0.282719 0.039 Uiso 1 1 calc R . . . .
C5 C 0.0586(6) 0.6789(5) 0.2549(5) 0.0411(17) Uani 1 1 d . . . . .
H5 H 0.084569 0.735223 0.297275 0.049 Uiso 1 1 calc R . . . .
C6 C -0.0457(6) 0.6738(5) 0.2017(5) 0.0416(17) Uani 1 1 d . . . . .
H6A H -0.089137 0.726883 0.207750 0.050 Uiso 1 1 calc R . . . .
C7 C -0.0840(6) 0.5939(6) 0.1423(5) 0.0388(17) Uani 1 1 d . . . . .
H7 H -0.155010 0.590870 0.107184 0.047 Uiso 1 1 calc R . . . .
C8 C -0.0207(5) 0.5136(5) 0.1307(4) 0.0282(13) Uani 1 1 d . . . . .
C9 C -0.0591(5) 0.4309(5) 0.0683(4) 0.0319(14) Uani 1 1 d . . . . .
H9 H -0.129276 0.428348 0.032027 0.038 Uiso 1 1 calc R . . . .
C10 C 0.0023(5) 0.3526(5) 0.0577(4) 0.0288(14) Uani 1 1 d . . . . .
C11 C -0.0344(6) 0.2698(5) -0.0087(4) 0.0365(16) Uani 1 1 d . . . . .
H11 H -0.102926 0.267751 -0.046940 0.044 Uiso 1 1 calc R . . . .
C12 C 0.0281(6) 0.1951(5) -0.0170(4) 0.0385(17) Uani 1 1 d . . . . .
H12 H 0.003005 0.141245 -0.061627 0.046 Uiso 1 1 calc R . . . .
C13 C 0.1287(6) 0.1950(5) 0.0384(4) 0.0388(17) Uani 1 1 d . . . . .
H13 H 0.170673 0.141035 0.031220 0.047 Uiso 1 1 calc R . . . .
C14 C 0.1674(6) 0.2716(5) 0.1026(4) 0.0311(14) Uani 1 1 d . . . . .
H14 H 0.235408 0.270106 0.140280 0.037 Uiso 1 1 calc R . . . .
C15 C 0.1062(5) 0.3543(5) 0.1135(3) 0.0256(13) Uani 1 1 d . . . . .
C16 C 0.6618(5) 0.4067(4) 0.5149(4) 0.0210(12) Uani 1 1 d . . . . .
C17 C 0.7298(5) 0.3300(5) 0.4844(3) 0.0216(12) Uani 1 1 d . . . . .
C18 C 0.7072(5) 0.2272(5) 0.5015(3) 0.0225(12) Uani 1 1 d . . . . .
C19 C 0.6279(5) 0.1929(5) 0.5502(4) 0.0267(13) Uani 1 1 d . . . . .
H19 H 0.589244 0.241396 0.573795 0.032 Uiso 1 1 calc R . . . .
C20 C 0.6062(6) 0.0917(5) 0.5639(4) 0.0345(15) Uani 1 1 d . . . . .
H20 H 0.552048 0.070781 0.596303 0.041 Uiso 1 1 calc R . . . .
C21 C 0.6624(5) 0.0183(5) 0.5310(4) 0.0350(16) Uani 1 1 d . . . . .
H21 H 0.645708 -0.052127 0.540551 0.042 Uiso 1 1 calc R . . . .
C22 C 0.7407(5) 0.0477(5) 0.4855(4) 0.0301(14) Uani 1 1 d . . . . .
H22 H 0.778876 -0.002801 0.464107 0.036 Uiso 1 1 calc R . . . .
C23 C 0.7672(5) 0.1518(5) 0.4691(3) 0.0245(13) Uani 1 1 d . . . . .
C24 C 0.8491(5) 0.1842(5) 0.4253(4) 0.0328(15) Uani 1 1 d . . . . .
H24 H 0.888634 0.134642 0.404263 0.039 Uiso 1 1 calc R . . . .
C25 C 0.8761(5) 0.2874(6) 0.4110(4) 0.0315(15) Uani 1 1 d . . . . .
C26 C 0.9641(6) 0.3214(6) 0.3698(4) 0.0421(18) Uani 1 1 d . . . . .
H26 H 1.005482 0.272721 0.349807 0.050 Uiso 1 1 calc R . . . .
C27 C 0.9899(6) 0.4219(7) 0.3585(5) 0.048(2) Uani 1 1 d . . . . .
H27 H 1.050576 0.443498 0.332159 0.057 Uiso 1 1 calc R . . . .
C28 C 0.9270(6) 0.4960(7) 0.3856(4) 0.0459(19) Uani 1 1 d . . . . .
H28 H 0.945533 0.566493 0.376916 0.055 Uiso 1 1 calc R . . . .
C29 C 0.8405(5) 0.4661(5) 0.4240(4) 0.0339(15) Uani 1 1 d . . . . .
H29 H 0.797998 0.515763 0.440742 0.041 Uiso 1 1 calc R . . . .
C30 C 0.8129(5) 0.3617(5) 0.4394(3) 0.0250(13) Uani 1 1 d . . . . .
C31 C 0.5849(4) 0.6774(4) 0.3350(3) 0.0172(11) Uani 1 1 d . . . . .
C32 C 0.6046(5) 0.7849(4) 0.3574(3) 0.0200(12) Uani 1 1 d . . . . .
H32 H 0.580761 0.811494 0.405615 0.024 Uiso 1 1 calc R . . . .
C33 C 0.6570(5) 0.8519(4) 0.3118(3) 0.0212(12) Uani 1 1 d . . . . .
H33 H 0.667862 0.923916 0.329045 0.025 Uiso 1 1 calc R . . . .
C34 C 0.6954(5) 0.8181(4) 0.2402(3) 0.0191(11) Uani 1 1 d . . . . .
C35 C 0.7631(5) 0.8936(4) 0.1988(3) 0.0201(12) Uani 1 1 d . . . . .
C36 C 0.7234(5) 0.9204(4) 0.1195(3) 0.0217(12) Uani 1 1 d . . . . .
C37 C 0.6183(5) 0.8733(5) 0.0703(4) 0.0287(14) Uani 1 1 d . . . . .
H37 H 0.574181 0.819787 0.091148 0.034 Uiso 1 1 calc R . . . .
C38 C 0.5796(6) 0.9041(6) -0.0070(4) 0.0366(16) Uani 1 1 d . . . . .
H38 H 0.509733 0.871188 -0.039374 0.044 Uiso 1 1 calc R . . . .
C39 C 0.6431(6) 0.9838(6) -0.0380(4) 0.0405(17) Uani 1 1 d . . . . .
H39 H 0.615416 1.004762 -0.091226 0.049 Uiso 1 1 calc R . . . .
C40 C 0.7414(6) 1.0307(5) 0.0058(4) 0.0340(15) Uani 1 1 d . . . . .
H40 H 0.781867 1.085497 -0.016337 0.041 Uiso 1 1 calc R . . . .
C41 C 0.7877(5) 1.0007(4) 0.0854(4) 0.0252(13) Uani 1 1 d . . . . .
C42 C 0.8907(5) 1.0492(5) 0.1317(4) 0.0268(13) Uani 1 1 d . . . . .
H42 H 0.932384 1.103054 0.109352 0.032 Uiso 1 1 calc R . . . .
C43 C 0.9338(5) 1.0208(5) 0.2094(4) 0.0261(13) Uani 1 1 d . . . . .
C44 C 1.0415(6) 1.0679(5) 0.2554(4) 0.0374(16) Uani 1 1 d . . . . .
H44 H 1.084094 1.121094 0.233143 0.045 Uiso 1 1 calc R . . . .
C45 C 1.0831(6) 1.0375(6) 0.3300(4) 0.0397(17) Uani 1 1 d . . . . .
H45 H 1.154631 1.069717 0.360008 0.048 Uiso 1 1 calc R . . . .
C46 C 1.0209(6) 0.9575(5) 0.3645(4) 0.0366(16) Uani 1 1 d . . . . .
H46 H 1.052173 0.935545 0.416565 0.044 Uiso 1 1 calc R . . . .
C47 C 0.9183(5) 0.9127(5) 0.3240(4) 0.0252(13) Uani 1 1 d . . . . .
H47 H 0.877329 0.860947 0.348776 0.030 Uiso 1 1 calc R . . . .
C48 C 0.8695(5) 0.9414(4) 0.2443(3) 0.0209(12) Uani 1 1 d . . . . .
C49 C 0.6765(5) 0.7130(4) 0.2171(3) 0.0186(11) Uani 1 1 d . . . . .
H49 H 0.700505 0.687915 0.168438 0.022 Uiso 1 1 calc R . . . .
C50 C 0.6226(4) 0.6406(4) 0.2631(3) 0.0176(11) Uani 1 1 d . . . . .
C51 C 0.6249(5) 0.5339(4) 0.2395(3) 0.0219(12) Uani 1 1 d . . . . .
H51 H 0.657726 0.519247 0.192584 0.026 Uiso 1 1 calc R . . . .
C52 C 0.6182(5) 0.3596(4) 0.2513(3) 0.0225(12) Uani 1 1 d . . . . .
C53 C 0.7144(5) 0.3505(5) 0.2217(4) 0.0286(14) Uani 1 1 d . . . . .
H53 H 0.763803 0.410783 0.216017 0.034 Uiso 1 1 calc R . . . .
C54 C 0.7398(6) 0.2523(5) 0.1998(4) 0.0366(16) Uani 1 1 d . . . . .
H54 H 0.804730 0.246782 0.177626 0.044 Uiso 1 1 calc R . . . .
C55 C 0.6721(6) 0.1659(5) 0.2103(4) 0.0333(15) Uani 1 1 d . . . . .
H55 H 0.690700 0.100214 0.195543 0.040 Uiso 1 1 calc R . . . .
C56 C 0.5762(5) 0.1710(4) 0.2420(3) 0.0256(13) Uani 1 1 d . . . . .
C57 C 0.5010(6) 0.0840(5) 0.2526(4) 0.0319(15) Uani 1 1 d . . . . .
H57 H 0.516207 0.016637 0.239077 0.038 Uiso 1 1 calc R . . . .
C58 C 0.4066(6) 0.0954(5) 0.2819(4) 0.0327(15) Uani 1 1 d . . . . .
H58 H 0.355344 0.036866 0.288432 0.039 Uiso 1 1 calc R . . . .
C59 C 0.3872(6) 0.1957(5) 0.3023(4) 0.0321(15) Uani 1 1 d . . . . .
H59 H 0.321459 0.203369 0.322838 0.039 Uiso 1 1 calc R . . . .
C60 C 0.5481(5) 0.2691(4) 0.2627(3) 0.0215(12) Uani 1 1 d . . . . .
C61 C 0.2501(5) 0.3068(5) 0.4614(4) 0.0346(15) Uani 1 1 d . . . . .
H61A H 0.202358 0.349266 0.429225 0.052 Uiso 1 1 calc GR . . . .
H61B H 0.241817 0.313414 0.520012 0.052 Uiso 1 1 calc GR . . . .
H61C H 0.228117 0.234351 0.437884 0.052 Uiso 1 1 calc GR . . . .
Cl1 Cl 0.3154(5) 0.8240(3) 0.1954(2) 0.1438(19) Uani 1 1 d . . . . .
Cl2 Cl 0.3475(2) 0.7092(3) 0.0433(3) 0.1247(15) Uani 1 1 d . . . . .
C62 C 0.3588(11) 0.7204(14) 0.1542(9) 0.131(6) Uani 1 1 d . . . . .
H62A H 0.315356 0.657697 0.169098 0.157 Uiso 1 1 calc R . . . .
H62B H 0.437914 0.721993 0.180648 0.157 Uiso 1 1 calc R . . . .
O7 O 0.6032(9) 0.5808(9) -0.0184(8) 0.165(5) Uani 1 1 d . . . . .
H7A H 0.565650 0.524219 -0.047143 0.248 Uiso 1 1 d R . . . .
H7B H 0.670150 0.570780 0.002987 0.248 Uiso 1 1 d R . . . .

loop_
_atom_site_aniso_label
_atom_site_aniso_U_11
_atom_site_aniso_U_22
_atom_site_aniso_U_33
_atom_site_aniso_U_23
_atom_site_aniso_U_13
_atom_site_aniso_U_12
Dy1 0.02084(15) 0.01387(13) 0.02026(14) 0.00257(9) 0.00854(10) 0.00477(10)
O1 0.027(2) 0.0117(18) 0.0202(19) 0.0022(15) 0.0132(16) 0.0004(16)
O2 0.027(2) 0.025(2) 0.027(2) 0.0081(17) 0.0109(18) 0.0060(19)
O3 0.030(2) 0.020(2) 0.025(2) 0.0081(17) 0.0047(17) 0.0061(18)
O4 0.022(2) 0.025(2) 0.028(2) 0.0084(17) 0.0066(17) 0.0100(18)
O5 0.029(2) 0.023(2) 0.029(2) 0.0021(17) 0.0117(18) 0.0101(19)
O6 0.020(2) 0.023(2) 0.026(2) 0.0044(17) 0.0072(17) -0.0013(18)
N1 0.033(3) 0.013(2) 0.026(3) 0.0020(19) 0.010(2) 0.003(2)
N2 0.024(2) 0.012(2) 0.020(2) 0.0010(18) 0.0077(19) 0.009(2)
C1 0.031(3) 0.025(3) 0.022(3) 0.002(2) 0.009(2) 0.015(3)
C2 0.028(3) 0.024(3) 0.022(3) 0.006(2) 0.011(2) 0.007(3)
C3 0.029(3) 0.025(3) 0.027(3) 0.007(2) 0.012(3) 0.005(3)
C4 0.031(4) 0.028(3) 0.041(4) 0.004(3) 0.009(3) 0.011(3)
C5 0.041(4) 0.027(4) 0.058(5) -0.002(3) 0.016(4) 0.010(3)
C6 0.042(4) 0.027(4) 0.064(5) 0.008(3) 0.022(4) 0.017(3)
C7 0.027(4) 0.041(4) 0.056(4) 0.022(3) 0.015(3) 0.016(3)
C8 0.030(3) 0.024(3) 0.034(3) 0.010(3) 0.011(3) 0.006(3)
C9 0.026(3) 0.038(4) 0.035(3) 0.013(3) 0.009(3) 0.007(3)
C10 0.033(4) 0.029(3) 0.026(3) 0.008(3) 0.010(3) 0.006(3)
C11 0.042(4) 0.036(4) 0.030(3) 0.006(3) 0.007(3) 0.000(3)
C12 0.053(5) 0.035(4) 0.027(3) -0.004(3) 0.013(3) 0.000(3)
C13 0.050(4) 0.036(4) 0.032(4) -0.007(3) 0.013(3) 0.013(3)
C14 0.036(4) 0.033(4) 0.026(3) 0.003(3) 0.006(3) 0.011(3)
C15 0.030(3) 0.028(3) 0.022(3) 0.005(2) 0.009(2) 0.009(3)
C16 0.019(3) 0.019(3) 0.029(3) 0.007(2) 0.015(2) 0.001(2)
C17 0.017(3) 0.034(3) 0.016(3) 0.001(2) 0.004(2) 0.009(3)
C18 0.022(3) 0.027(3) 0.020(3) 0.000(2) 0.004(2) 0.012(3)
C19 0.026(3) 0.029(3) 0.028(3) 0.004(3) 0.008(3) 0.011(3)
C20 0.037(4) 0.025(3) 0.047(4) 0.010(3) 0.016(3) 0.009(3)
C21 0.033(4) 0.022(3) 0.042(4) -0.007(3) -0.008(3) 0.004(3)
C22 0.025(3) 0.028(3) 0.036(3) -0.006(3) 0.000(3) 0.013(3)
C23 0.028(3) 0.027(3) 0.018(3) -0.003(2) 0.001(2) 0.011(3)
C24 0.032(4) 0.043(4) 0.027(3) -0.004(3) 0.006(3) 0.023(3)
C25 0.024(3) 0.049(4) 0.026(3) 0.000(3) 0.010(3) 0.013(3)
C26 0.037(4) 0.064(5) 0.034(4) 0.008(3) 0.015(3) 0.027(4)
C27 0.035(4) 0.073(6) 0.045(4) 0.015(4) 0.027(3) 0.013(4)
C28 0.041(4) 0.060(5) 0.043(4) 0.014(4) 0.024(3) 0.005(4)
C29 0.032(4) 0.040(4) 0.036(4) 0.010(3) 0.015(3) 0.012(3)
C30 0.019(3) 0.037(4) 0.019(3) 0.001(2) 0.004(2) 0.005(3)
C31 0.016(3) 0.015(3) 0.021(3) 0.001(2) 0.004(2) 0.005(2)
C32 0.026(3) 0.017(3) 0.020(3) -0.001(2) 0.012(2) 0.004(2)
C33 0.026(3) 0.014(3) 0.025(3) -0.001(2) 0.007(2) 0.005(2)
C34 0.019(3) 0.018(3) 0.023(3) 0.004(2) 0.007(2) 0.009(2)
C35 0.025(3) 0.016(3) 0.023(3) 0.002(2) 0.011(2) 0.008(2)
C36 0.030(3) 0.019(3) 0.020(3) 0.001(2) 0.010(2) 0.010(3)
C37 0.030(3) 0.029(3) 0.026(3) 0.006(3) 0.001(3) 0.007(3)
C38 0.039(4) 0.041(4) 0.028(3) 0.005(3) -0.002(3) 0.010(3)
C39 0.052(5) 0.051(5) 0.026(3) 0.016(3) 0.011(3) 0.019(4)
C40 0.043(4) 0.030(4) 0.035(4) 0.016(3) 0.015(3) 0.011(3)
C41 0.036(4) 0.020(3) 0.026(3) 0.006(2) 0.015(3) 0.014(3)
C42 0.034(4) 0.019(3) 0.035(3) 0.008(3) 0.021(3) 0.008(3)
C43 0.029(3) 0.019(3) 0.036(3) 0.006(3) 0.017(3) 0.006(3)
C44 0.033(4) 0.028(4) 0.054(4) 0.009(3) 0.013(3) 0.006(3)
C45 0.026(4) 0.037(4) 0.050(4) -0.002(3) -0.003(3) 0.000(3)
C46 0.030(4) 0.038(4) 0.039(4) 0.008(3) 0.000(3) 0.004(3)
C47 0.025(3) 0.024(3) 0.028(3) 0.002(2) 0.005(2) 0.005(3)
C48 0.026(3) 0.016(3) 0.023(3) 0.001(2) 0.008(2) 0.006(2)
C49 0.023(3) 0.017(3) 0.016(3) 0.001(2) 0.005(2) 0.003(2)
C50 0.018(3) 0.018(3) 0.019(3) 0.000(2) 0.006(2) 0.006(2)
C51 0.025(3) 0.024(3) 0.020(3) 0.003(2) 0.012(2) 0.009(3)
C52 0.032(3) 0.018(3) 0.020(3) 0.003(2) 0.006(2) 0.009(3)
C53 0.037(4) 0.021(3) 0.034(3) 0.002(3) 0.017(3) 0.013(3)
C54 0.043(4) 0.033(4) 0.042(4) 0.002(3) 0.020(3) 0.022(3)
C55 0.050(4) 0.021(3) 0.034(3) -0.002(3) 0.014(3) 0.017(3)
C56 0.043(4) 0.017(3) 0.018(3) 0.000(2) 0.004(3) 0.013(3)
C57 0.049(4) 0.015(3) 0.031(3) 0.001(2) 0.002(3) 0.011(3)
C58 0.047(4) 0.017(3) 0.035(4) 0.005(3) 0.011(3) 0.003(3)
C59 0.043(4) 0.022(3) 0.035(3) 0.003(3) 0.018(3) 0.002(3)
C60 0.032(3) 0.022(3) 0.013(3) 0.000(2) 0.006(2) 0.013(3)
C61 0.024(3) 0.040(4) 0.037(4) 0.000(3) 0.009(3) -0.006(3)
Cl1 0.224(5) 0.090(2) 0.077(2) 0.0159(18) 0.000(2) -0.070(3)
Cl2 0.0521(17) 0.082(2) 0.226(5) -0.025(2) 0.016(2) -0.0002(16)
C62 0.079(9) 0.204(18) 0.147(13) 0.120(13) 0.042(8) 0.069(10)
O7 0.114(8) 0.139(10) 0.233(13) -0.031(9) 0.046(8) 0.002(7)

loop_
_atom_type_symbol
_atom_type_description
_atom_type_scat_dispersion_real
_atom_type_scat_dispersion_imag
_atom_type_scat_source
C C 0.0033 0.0016 'International Tables Vol C Tables 4.2.6.8 and 6.1.1.4'
H H 0.0000 0.0000 'International Tables Vol C Tables 4.2.6.8 and 6.1.1.4'
Cl Cl 0.1484 0.1585 'International Tables Vol C Tables 4.2.6.8 and 6.1.1.4'
Dy Dy -0.1892 4.4098 'International Tables Vol C Tables 4.2.6.8 and 6.1.1.4'
N N 0.0061 0.0033 'International Tables Vol C Tables 4.2.6.8 and 6.1.1.4'
O O 0.0106 0.0060 'International Tables Vol C Tables 4.2.6.8 and 6.1.1.4'

loop_
_geom_angle_atom_site_label_1
_geom_angle_atom_site_label_2
_geom_angle_atom_site_label_3
_geom_angle
_geom_angle_site_symmetry_1
_geom_angle_site_symmetry_3
_geom_angle_publ_flag
O1 Dy1 O2 86.52(14) . . ?
O1 Dy1 O3 134.73(13) . . ?
O1 Dy1 O4 82.64(14) . . ?
O1 Dy1 O5 78.04(14) . 2_666 ?
O1 Dy1 O6 133.68(13) . . ?
O1 Dy1 N1 136.44(14) . . ?
O1 Dy1 N2 72.21(13) . . ?
O1 Dy1 C1 110.44(16) . . ?
O2 Dy1 O3 54.20(14) . . ?
O2 Dy1 O6 127.38(14) . . ?
O2 Dy1 N1 91.73(15) . . ?
O2 Dy1 N2 79.26(14) . . ?
O2 Dy1 C1 27.31(16) . . ?
O3 Dy1 O6 73.81(13) . . ?
O3 Dy1 N1 73.07(15) . . ?
O3 Dy1 N2 114.77(14) . . ?
O3 Dy1 C1 27.02(16) . . ?
O4 Dy1 O2 160.68(14) . . ?
O4 Dy1 O3 141.27(14) . . ?
O4 Dy1 O5 114.79(13) . 2_666 ?
O4 Dy1 O6 70.85(14) . . ?
O4 Dy1 N1 85.26(15) . . ?
O4 Dy1 N2 82.21(14) . . ?
O4 Dy1 C1 166.67(16) . . ?
O5 Dy1 O2 78.21(13) 2_666 . ?
O5 Dy1 O3 73.03(14) 2_666 . ?
O5 Dy1 O6 79.65(13) 2_666 . ?
O5 Dy1 N1 143.94(16) 2_666 . ?
O5 Dy1 N2 143.46(14) 2_666 . ?
O5 Dy1 C1 71.87(15) 2_666 . ?
O6 Dy1 N1 79.48(14) . . ?
O6 Dy1 N2 136.71(13) . . ?
O6 Dy1 C1 100.19(16) . . ?
N1 Dy1 N2 64.74(15) . . ?
N1 Dy1 C1 83.33(16) . . ?
N2 Dy1 C1 99.04(15) . . ?
C31 O1 Dy1 137.0(3) . . ?
C1 O2 Dy1 91.8(3) . . ?
C1 O3 Dy1 92.0(4) . . ?
C16 O4 Dy1 174.2(4) . . ?
C16 O5 Dy1 115.9(4) . 2_666 ?
Dy1 O6 H6 116(4) . . ?
C61 O6 Dy1 129.0(4) . . ?
C61 O6 H6 105(4) . . ?
C59 N1 Dy1 121.4(4) . . ?
C59 N1 C60 118.0(5) . . ?
C60 N1 Dy1 119.4(4) . . ?
C51 N2 Dy1 125.0(3) . . ?
C51 N2 C52 116.6(5) . . ?
C52 N2 Dy1 117.6(4) . . ?
O2 C1 Dy1 60.9(3) . . ?
O2 C1 C2 120.2(5) . . ?
O3 C1 Dy1 61.0(3) . . ?
O3 C1 O2 121.4(5) . . ?
O3 C1 C2 118.4(6) . . ?
C2 C1 Dy1 172.1(4) . . ?
C3 C2 C1 120.4(5) . . ?
C3 C2 C15 120.3(6) . . ?
C15 C2 C1 119.2(5) . . ?
C2 C3 C4 121.7(6) . . ?
C2 C3 C8 119.9(5) . . ?
C8 C3 C4 118.4(5) . . ?
C3 C4 H4 120.0 . . ?
C5 C4 C3 120.0(6) . . ?
C5 C4 H4 120.0 . . ?
C4 C5 H5 119.4 . . ?
C4 C5 C6 121.2(6) . . ?
C6 C5 H5 119.4 . . ?
C5 C6 H6A 120.0 . . ?
C7 C6 C5 119.9(6) . . ?
C7 C6 H6A 120.0 . . ?
C6 C7 H7 119.2 . . ?
C6 C7 C8 121.6(7) . . ?
C8 C7 H7 119.2 . . ?
C3 C8 C7 118.8(6) . . ?
C9 C8 C3 119.1(6) . . ?
C9 C8 C7 122.1(6) . . ?
C8 C9 H9 119.1 . . ?
C10 C9 C8 121.8(6) . . ?
C10 C9 H9 119.1 . . ?
C9 C10 C11 122.0(6) . . ?
C9 C10 C15 119.4(6) . . ?
C15 C10 C11 118.6(6) . . ?
C10 C11 H11 119.9 . . ?
C12 C11 C10 120.2(6) . . ?
C12 C11 H11 119.9 . . ?
C11 C12 H12 119.2 . . ?
C11 C12 C13 121.6(6) . . ?
C13 C12 H12 119.2 . . ?
C12 C13 H13 119.7 . . ?
C14 C13 C12 120.6(6) . . ?
C14 C13 H13 119.7 . . ?
C13 C14 H14 119.8 . . ?
C13 C14 C15 120.5(6) . . ?
C15 C14 H14 119.8 . . ?
C2 C15 C10 119.5(5) . . ?
C2 C15 C14 122.0(6) . . ?
C10 C15 C14 118.5(5) . . ?
O4 C16 C17 118.3(5) . . ?
O5 C16 O4 123.1(5) . . ?
O5 C16 C17 118.6(5) . . ?
C18 C17 C16 118.6(5) . . ?
C18 C17 C30 121.1(5) . . ?
C30 C17 C16 120.3(5) . . ?
C17 C18 C19 122.9(5) . . ?
C17 C18 C23 119.4(5) . . ?
C19 C18 C23 117.7(6) . . ?
C18 C19 H19 119.3 . . ?
C20 C19 C18 121.3(6) . . ?
C20 C19 H19 119.3 . . ?
C19 C20 H20 119.5 . . ?
C19 C20 C21 121.0(6) . . ?
C21 C20 H20 119.5 . . ?
C20 C21 H21 120.0 . . ?
C22 C21 C20 119.9(6) . . ?
C22 C21 H21 120.0 . . ?
C21 C22 H22 119.1 . . ?
C21 C22 C23 121.8(6) . . ?
C23 C22 H22 119.1 . . ?
C22 C23 C18 118.2(5) . . ?
C24 C23 C18 118.9(6) . . ?
C24 C23 C22 122.9(5) . . ?
C23 C24 H24 118.8 . . ?
C23 C24 C25 122.3(5) . . ?
C25 C24 H24 118.8 . . ?
C24 C25 C26 122.2(6) . . ?
C24 C25 C30 118.9(6) . . ?
C26 C25 C30 118.9(7) . . ?
C25 C26 H26 119.5 . . ?
C27 C26 C25 121.0(6) . . ?
C27 C26 H26 119.5 . . ?
C26 C27 H27 119.7 . . ?
C26 C27 C28 120.6(7) . . ?
C28 C27 H27 119.7 . . ?
C27 C28 H28 119.9 . . ?
C29 C28 C27 120.2(8) . . ?
C29 C28 H28 119.9 . . ?
C28 C29 H29 119.5 . . ?
C28 C29 C30 120.9(6) . . ?
C30 C29 H29 119.5 . . ?
C17 C30 C25 119.3(6) . . ?
C17 C30 C29 122.3(5) . . ?
C29 C30 C25 118.4(5) . . ?
O1 C31 C32 120.4(4) . . ?
O1 C31 C50 122.2(5) . . ?
C32 C31 C50 117.4(5) . . ?
C31 C32 H32 119.1 . . ?
C33 C32 C31 121.9(5) . . ?
C33 C32 H32 119.1 . . ?
C32 C33 H33 118.9 . . ?
C32 C33 C34 122.2(5) . . ?
C34 C33 H33 118.9 . . ?
C33 C34 C35 119.7(5) . . ?
C49 C34 C33 116.8(5) . . ?
C49 C34 C35 123.3(5) . . ?
C36 C35 C34 122.1(5) . . ?
C36 C35 C48 120.0(5) . . ?
C48 C35 C34 117.9(5) . . ?
C35 C36 C37 122.4(6) . . ?
C35 C36 C41 119.9(5) . . ?
C37 C36 C41 117.7(5) . . ?
C36 C37 H37 119.5 . . ?
C38 C37 C36 121.0(6) . . ?
C38 C37 H37 119.5 . . ?
C37 C38 H38 119.9 . . ?
C37 C38 C39 120.1(6) . . ?
C39 C38 H38 119.9 . . ?
C38 C39 H39 119.4 . . ?
C40 C39 C38 121.2(6) . . ?
C40 C39 H39 119.4 . . ?
C39 C40 H40 119.2 . . ?
C39 C40 C41 121.6(6) . . ?
C41 C40 H40 119.2 . . ?
C40 C41 C36 118.5(6) . . ?
C42 C41 C36 119.5(5) . . ?
C42 C41 C40 122.0(6) . . ?
C41 C42 H42 119.3 . . ?
C43 C42 C41 121.5(6) . . ?
C43 C42 H42 119.3 . . ?
C42 C43 C44 121.4(6) . . ?
C42 C43 C48 119.3(6) . . ?
C44 C43 C48 119.3(6) . . ?
C43 C44 H44 119.7 . . ?
C45 C44 C43 120.5(7) . . ?
C45 C44 H44 119.7 . . ?
C44 C45 H45 119.6 . . ?
C44 C45 C46 120.7(6) . . ?
C46 C45 H45 119.6 . . ?
C45 C46 H46 119.7 . . ?
C47 C46 C45 120.5(6) . . ?
C47 C46 H46 119.7 . . ?
C46 C47 H47 119.3 . . ?
C46 C47 C48 121.5(6) . . ?
C48 C47 H47 119.3 . . ?
C35 C48 C43 119.7(5) . . ?
C35 C48 C47 122.8(5) . . ?
C47 C48 C43 117.4(5) . . ?
C34 C49 H49 118.7 . . ?
C34 C49 C50 122.7(5) . . ?
C50 C49 H49 118.7 . . ?
C31 C50 C49 119.0(5) . . ?
C31 C50 C51 124.3(5) . . ?
C49 C50 C51 116.1(4) . . ?
N2 C51 C50 127.0(5) . . ?
N2 C51 H51 116.5 . . ?
C50 C51 H51 116.5 . . ?
C53 C52 N2 123.8(5) . . ?
C53 C52 C60 119.1(5) . . ?
C60 C52 N2 117.1(5) . . ?
C52 C53 H53 119.8 . . ?
C52 C53 C54 120.4(6) . . ?
C54 C53 H53 119.8 . . ?
C53 C54 H54 119.8 . . ?
C55 C54 C53 120.4(6) . . ?
C55 C54 H54 119.8 . . ?
C54 C55 H55 119.3 . . ?
C54 C55 C56 121.4(6) . . ?
C56 C55 H55 119.3 . . ?
C55 C56 C57 124.1(5) . . ?
C55 C56 C60 119.0(6) . . ?
C57 C56 C60 116.8(6) . . ?
C56 C57 H57 119.7 . . ?
C58 C57 C56 120.7(5) . . ?
C58 C57 H57 119.7 . . ?
C57 C58 H58 120.8 . . ?
C57 C58 C59 118.3(6) . . ?
C59 C58 H58 120.8 . . ?
N1 C59 C58 123.9(6) . . ?
N1 C59 H59 118.1 . . ?
C58 C59 H59 118.1 . . ?
N1 C60 C52 118.0(5) . . ?
N1 C60 C56 122.3(6) . . ?
C52 C60 C56 119.7(5) . . ?
O6 C61 H61A 109.5 . . ?
O6 C61 H61B 109.5 . . ?
O6 C61 H61C 109.5 . . ?
H61A C61 H61B 109.5 . . ?
H61A C61 H61C 109.5 . . ?
H61B C61 H61C 109.5 . . ?
Cl1 C62 Cl2 115.8(7) . . ?
Cl1 C62 H62A 108.3 . . ?
Cl1 C62 H62B 108.3 . . ?
Cl2 C62 H62A 108.3 . . ?
Cl2 C62 H62B 108.3 . . ?
H62A C62 H62B 107.4 . . ?
H7A O7 H7B 109.5 . . ?

loop_
_geom_bond_atom_site_label_1
_geom_bond_atom_site_label_2
_geom_bond_distance
_geom_bond_site_symmetry_2
_geom_bond_publ_flag
Dy1 O1 2.254(4) . ?
Dy1 O2 2.410(4) . ?
Dy1 O3 2.413(4) . ?
Dy1 O4 2.265(4) . ?
Dy1 O5 2.390(4) 2_666 ?
Dy1 O6 2.421(4) . ?
Dy1 N1 2.515(4) . ?
Dy1 N2 2.536(4) . ?
Dy1 C1 2.757(6) . ?
O1 C31 1.314(7) . ?
O2 C1 1.266(7) . ?
O3 C1 1.253(7) . ?
O4 C16 1.255(7) . ?
O5 C16 1.251(7) . ?
O6 H6 0.91(7) . ?
O6 C61 1.430(7) . ?
N1 C59 1.320(8) . ?
N1 C60 1.372(7) . ?
N2 C51 1.291(7) . ?
N2 C52 1.418(7) . ?
C1 C2 1.492(8) . ?
C2 C3 1.404(8) . ?
C2 C15 1.409(8) . ?
C3 C4 1.429(9) . ?
C3 C8 1.418(9) . ?
C4 H4 0.9500 . ?
C4 C5 1.368(9) . ?
C5 H5 0.9500 . ?
C5 C6 1.405(10) . ?
C6 H6A 0.9500 . ?
C6 C7 1.341(10) . ?
C7 H7 0.9500 . ?
C7 C8 1.423(9) . ?
C8 C9 1.397(9) . ?
C9 H9 0.9500 . ?
C9 C10 1.384(9) . ?
C10 C11 1.437(9) . ?
C10 C15 1.426(8) . ?
C11 H11 0.9500 . ?
C11 C12 1.349(10) . ?
C12 H12 0.9500 . ?
C12 C13 1.397(10) . ?
C13 H13 0.9500 . ?
C13 C14 1.363(9) . ?
C14 H14 0.9500 . ?
C14 C15 1.430(8) . ?
C16 C17 1.516(7) . ?
C17 C18 1.399(8) . ?
C17 C30 1.403(8) . ?
C18 C19 1.419(8) . ?
C18 C23 1.446(7) . ?
C19 H19 0.9500 . ?
C19 C20 1.363(9) . ?
C20 H20 0.9500 . ?
C20 C21 1.400(9) . ?
C21 H21 0.9500 . ?
C21 C22 1.356(9) . ?
C22 H22 0.9500 . ?
C22 C23 1.419(9) . ?
C23 C24 1.381(9) . ?
C24 H24 0.9500 . ?
C24 C25 1.398(10) . ?
C25 C26 1.420(9) . ?
C25 C30 1.437(8) . ?
C26 H26 0.9500 . ?
C26 C27 1.349(11) . ?
C27 H27 0.9500 . ?
C27 C28 1.426(11) . ?
C28 H28 0.9500 . ?
C28 C29 1.363(9) . ?
C29 H29 0.9500 . ?
C29 C30 1.418(9) . ?
C31 C32 1.407(7) . ?
C31 C50 1.418(7) . ?
C32 H32 0.9500 . ?
C32 C33 1.366(8) . ?
C33 H33 0.9500 . ?
C33 C34 1.406(7) . ?
C34 C35 1.488(8) . ?
C34 C49 1.380(7) . ?
C35 C36 1.387(8) . ?
C35 C48 1.416(8) . ?
C36 C37 1.422(8) . ?
C36 C41 1.438(8) . ?
C37 H37 0.9500 . ?
C37 C38 1.377(9) . ?
C38 H38 0.9500 . ?
C38 C39 1.401(10) . ?
C39 H39 0.9500 . ?
C39 C40 1.328(10) . ?
C40 H40 0.9500 . ?
C40 C41 1.428(8) . ?
C41 C42 1.391(9) . ?
C42 H42 0.9500 . ?
C42 C43 1.384(9) . ?
C43 C44 1.429(9) . ?
C43 C48 1.436(8) . ?
C44 H44 0.9500 . ?
C44 C45 1.343(10) . ?
C45 H45 0.9500 . ?
C45 C46 1.426(10) . ?
C46 H46 0.9500 . ?
C46 C47 1.344(9) . ?
C47 H47 0.9500 . ?
C47 C48 1.431(8) . ?
C49 H49 0.9500 . ?
C49 C50 1.424(8) . ?
C50 C51 1.432(7) . ?
C51 H51 0.9500 . ?
C52 C53 1.381(8) . ?
C52 C60 1.414(8) . ?
C53 H53 0.9500 . ?
C53 C54 1.407(8) . ?
C54 H54 0.9500 . ?
C54 C55 1.352(10) . ?
C55 H55 0.9500 . ?
C55 C56 1.388(9) . ?
C56 C57 1.409(9) . ?
C56 C60 1.416(7) . ?
C57 H57 0.9500 . ?
C57 C58 1.364(9) . ?
C58 H58 0.9500 . ?
C58 C59 1.401(8) . ?
C59 H59 0.9500 . ?
C61 H61A 0.9800 . ?
C61 H61B 0.9800 . ?
C61 H61C 0.9800 . ?
Cl1 C62 1.674(16) . ?
Cl2 C62 1.781(15) . ?
C62 H62A 0.9900 . ?
C62 H62B 0.9900 . ?
O7 H7A 0.8702 . ?
O7 H7B 0.8700 . ?
